data_1556847
loop_
_publ_author_name
'Sperandio, C\'eline'
'Rodriguez, Jean'
'Quintard, Adrien'

_publ_section_title
;
 Development of copper-catalyzed enantioselective decarboxylative
 aldolization for the preparation of perfluorinated 1,3,5-triols featuring
 supramolecular recognition properties.
;
_journal_issue 6
_journal_name_full 'Chemical science'
_journal_page_first 1629
_journal_page_last 1635
_journal_paper_doi 10.1039/c9sc05196a
_journal_volume 11
_journal_year 2020
_chemical_absolute_configuration ad
_chemical_formula_moiety 'C7 H10 F6 O3'
_chemical_formula_sum 'C7 H10 F6 O3'
_chemical_formula_weight 256.15
_space_group_crystal_system monoclinic
_space_group_IT_number 4
_space_group_name_Hall 'P 2yb'
_space_group_name_H-M_alt 'P 1 21 1'
_atom_sites_solution_hydrogens geom
_audit_creation_date 2018-12-10
_audit_creation_method
;
Olex2 1.2
(compiled 2018.05.29 svn.r3510 for OlexSys, GUI svn.r5506)
;
_audit_update_record
;
2019-07-08 deposited with the CCDC.	2019-12-17 downloaded from the CCDC.
;
_cell_angle_alpha 90
_cell_angle_beta 100.543(3)
_cell_angle_gamma 90
_cell_formula_units_Z 2
_cell_length_a 4.90290(10)
_cell_length_b 9.8824(2)
_cell_length_c 10.7838(3)
_cell_measurement_reflns_used 5047
_cell_measurement_temperature 293
_cell_measurement_theta_max 68.1620
_cell_measurement_theta_min 4.1590
_cell_volume 513.68(2)
_computing_cell_refinement 'CrysAlisPro 1.171.39.46 (Rigaku OD, 2018)'
_computing_data_collection 'CrysAlisPro 1.171.39.46 (Rigaku OD, 2018)'
_computing_data_reduction 'CrysAlisPro 1.171.39.46 (Rigaku OD, 2018)'
_computing_molecular_graphics 'Olex2 (Dolomanov et al., 2009)'
_computing_publication_material 'Olex2 (Dolomanov et al., 2009)'
_computing_structure_refinement 'ShelXL (Sheldrick, 2015)'
_computing_structure_solution 'SHELXT 2014/5 (Sheldrick, 2014)'
_diffrn_ambient_temperature 293
_diffrn_detector 'CCD plate'
_diffrn_detector_area_resol_mean 5.3048
_diffrn_detector_type AtlasS2
_diffrn_measured_fraction_theta_full 1.000
_diffrn_measured_fraction_theta_max 0.997
_diffrn_measurement_details
;
List of Runs (angles in degrees, time in seconds):

  # Type    Start    End  Width  t~exp~   \w     \q     \k     \f   Frames
#--------------------------------------------------------------------------
  1  \w    -46.00 105.00   1.00    1.00    --    0.00  77.00-180.00  151
  2  \w   -100.00  51.00   1.00    1.00    --  -53.50  77.00 -60.00  151
  3  \w   -100.00  51.00   1.00    1.00    --  -53.50  77.00  60.00  151
  4  \w      7.00 158.00   1.00    1.00    --   53.50  77.00 150.00  151
  5  \w      7.00 158.00   1.00    1.00    --   53.50  77.00 -30.00  151
  6  \w      7.00 158.00   1.00    1.00    --   53.50  77.00 -90.00  151
  7  \w     61.00 178.00   1.00    8.00    --  107.00  77.00   0.00  117
  8  \w     61.00 178.00   1.00    8.00    --  107.00  77.00 -30.00  117
  9  \w     61.00 178.00   1.00    8.00    --  107.00  77.00-120.00  117
 10  \w     61.00 178.00   1.00    8.00    --  107.00  77.00 -90.00  117
 11  \w     61.00 178.00   1.00    8.00    --  107.00  77.00-150.00  117
 12  \w     61.00 178.00   1.00    8.00    --  107.00  77.00 120.00  117
 13  \w     61.00 178.00   1.00    8.00    --  107.00  77.00 -60.00  117
 14  \w     61.00 178.00   1.00    8.00    --  107.00  77.00 150.00  117
 15  \w     61.00 178.00   1.00    8.00    --  107.00  77.00  90.00  117
 16  \w     61.00 178.00   1.00    8.00    --  107.00  77.00-180.00  117
 17  \w     55.00 103.00   1.00    1.00    --    0.00-178.00  60.00   48
 18  \w   -152.00 -79.00   1.00    1.00    --  -53.50 -99.00  90.00   73
 19  \w   -151.00  -8.00   1.00    1.00    --  -53.50 -57.00  30.00  143
 20  \w      7.00 158.00   1.00    1.00    --   53.50  77.00-150.00  151
 21  \w      7.00 158.00   1.00    1.00    --   53.50  77.00  60.00  151
 22  \w     23.00 118.00   1.00    1.00    --   53.50-125.00-180.00   95
 23  \w     12.00 113.00   1.00    8.00    --  107.00-111.00 -60.00  101
 24  \w    100.00 178.00   1.00    8.00    --  107.00 111.00  90.00   78
 25  \w      7.00 157.00   1.00    8.00    --  107.00 -91.00  30.00  150
 26  \w     61.00 178.00   1.00    8.00    --  107.00  77.00  30.00  117
 27  \w     57.00 150.00   1.00    8.00    --  107.00 178.00-180.00   93
 28  \w     57.00 150.00   1.00    8.00    --  107.00 178.00 -60.00   93
 29  \w     61.00 178.00   1.00    8.00    --  107.00  77.00  60.00  117
 30  \w     62.00 178.00   1.00    8.00    --  107.00  63.00  60.00  116
 31  \w   -103.00 -34.00   1.00    1.00    --    0.00 178.00  30.00   69
 32  \w   -158.00 -21.00   1.00    1.00    --  -53.50 -77.00 -90.00  137
;
_diffrn_measurement_device 'four-circle diffractometer'
_diffrn_measurement_device_type 'SuperNova, Dual, Cu at home/near, AtlasS2'
_diffrn_measurement_method '\w scans'
_diffrn_orient_matrix_type 'CrysAlisPro convention (1999,Acta A55,543-557)'
_diffrn_orient_matrix_UB_11 -0.1916832000
_diffrn_orient_matrix_UB_12 0.1168562000
_diffrn_orient_matrix_UB_13 -0.0557093000
_diffrn_orient_matrix_UB_21 -0.1640575000
_diffrn_orient_matrix_UB_22 -0.0149434000
_diffrn_orient_matrix_UB_23 0.1081632000
_diffrn_orient_matrix_UB_31 0.1960996000
_diffrn_orient_matrix_UB_32 0.1020774000
_diffrn_orient_matrix_UB_33 0.0795536000
_diffrn_radiation_monochromator mirror
_diffrn_radiation_probe x-ray
_diffrn_radiation_type CuK\a
_diffrn_radiation_wavelength 1.54184
_diffrn_reflns_av_R_equivalents 0.0300
_diffrn_reflns_av_unetI/netI 0.0191
_diffrn_reflns_Laue_measured_fraction_full 1.000
_diffrn_reflns_Laue_measured_fraction_max 0.997
_diffrn_reflns_limit_h_max 5
_diffrn_reflns_limit_h_min -5
_diffrn_reflns_limit_k_max 11
_diffrn_reflns_limit_k_min -11
_diffrn_reflns_limit_l_max 12
_diffrn_reflns_limit_l_min -12
_diffrn_reflns_number 7133
_diffrn_reflns_point_group_measured_fraction_full 0.995
_diffrn_reflns_point_group_measured_fraction_max 0.988
_diffrn_reflns_theta_full 67.684
_diffrn_reflns_theta_max 68.257
_diffrn_reflns_theta_min 4.170
_diffrn_source 'micro-focus sealed X-ray tube'
_diffrn_source_type 'SuperNova (Cu) X-ray Source'
_exptl_absorpt_coefficient_mu 1.766
_exptl_absorpt_correction_T_max 1.00000
_exptl_absorpt_correction_T_min 0.47646
_exptl_absorpt_correction_type multi-scan
_exptl_absorpt_process_details
;
CrysAlisPro 1.171.39.46 (Rigaku Oxford Diffraction, 2018)
Empirical absorption correction using spherical harmonics,
 implemented in SCALE3 ABSPACK scaling algorithm.
;
_exptl_crystal_colour colourless
_exptl_crystal_colour_primary colourless
_exptl_crystal_density_diffrn 1.656
_exptl_crystal_description needle
_exptl_crystal_F_000 260
_exptl_crystal_recrystallization_method 'Re-crystallisation from solvent'
_exptl_crystal_size_max 0.4
_exptl_crystal_size_mid 0.14
_exptl_crystal_size_min 0.06
_refine_diff_density_max 0.224
_refine_diff_density_min -0.168
_refine_diff_density_rms 0.032
_refine_ls_abs_structure_details
;
 Flack x determined using 828 quotients [(I+)-(I-)]/[(I+)+(I-)]
 (Parsons, Flack and Wagner, Acta Cryst. B69 (2013) 249-259).
;
_refine_ls_abs_structure_Flack -0.05(7)
_refine_ls_extinction_method none
_refine_ls_goodness_of_fit_ref 1.080
_refine_ls_hydrogen_treatment constr
_refine_ls_matrix_type full
_refine_ls_number_parameters 148
_refine_ls_number_reflns 1855
_refine_ls_number_restraints 1
_refine_ls_restrained_S_all 1.080
_refine_ls_R_factor_all 0.0327
_refine_ls_R_factor_gt 0.0323
_refine_ls_shift/su_max 0.000
_refine_ls_shift/su_mean 0.000
_refine_ls_structure_factor_coef Fsqd
_refine_ls_weighting_details 'w=1/[\s^2^(Fo^2^)+(0.0498P)^2^+0.0759P] where P=(Fo^2^+2Fc^2^)/3'
_refine_ls_weighting_scheme calc
_refine_ls_wR_factor_gt 0.0892
_refine_ls_wR_factor_ref 0.0897
_reflns_Friedel_coverage 0.868
_reflns_Friedel_fraction_full 0.988
_reflns_Friedel_fraction_max 0.978
_reflns_number_gt 1815
_reflns_number_total 1855
_reflns_threshold_expression 'I > 2\s(I)'
_cod_data_source_file c9sc05196a2.cif
_cod_data_source_block cs641
_cod_depositor_comments
;Adding full bibliography for 1556846--1556847.cif.

 Adding full bibliography for 1556846--1556847.cif.
;
_cod_database_code 1556847
_shelx_shelxl_version_number 2016/4
_shelx_space_group_comment
;
The symmetry employed for this shelxl refinement is uniquely defined
by the following loop, which should always be used as a source of
symmetry information in preference to the above space-group names.
They are only intended as comments.
;
_shelx_estimated_absorpt_t_max 0.901
_shelx_estimated_absorpt_t_min 0.539
_reflns_odcompleteness_completeness 100.00
_reflns_odcompleteness_iscentric 1
_reflns_odcompleteness_theta 64.99
_olex2_refinement_description
;
1. Fixed Uiso
 At 1.2 times of:
  All C(H) groups, All C(H,H) groups
 At 1.5 times of:
  All O(H) groups
2.a Ternary CH refined with riding coordinates:
 C2(H2A), C4(H4), C6(H6)
2.b Secondary CH2 refined with riding coordinates:
 C3(H3A,H3B), C5(H5A,H5B)
2.c Idealised tetrahedral OH refined as rotating group:
 O1(H1), O2(H2), O3(H3)
;
_olex2_submission_special_instructions 'No special instructions were received'
_oxdiff_exptl_absorpt_empirical_details
;
Empirical correction (ABSPACK) includes:
- Absorption correction using spherical harmonics
- Frame scaling
;
_oxdiff_exptl_absorpt_empirical_full_max 1.725
_oxdiff_exptl_absorpt_empirical_full_min 0.548

loop_
_space_group_symop_operation_xyz
'x, y, z'
'-x, y+1/2, -z'

loop_
_atom_site_label
_atom_site_type_symbol
_atom_site_fract_x
_atom_site_fract_y
_atom_site_fract_z
_atom_site_U_iso_or_equiv
_atom_site_adp_type
_atom_site_occupancy
_atom_site_site_symmetry_order
_atom_site_calc_flag
_atom_site_refinement_flags_posn
F1 F 0.1980(6) 0.9326(2) 0.0730(2) 0.0877(8) Uani 1 1 d .
F2 F 0.5097(6) 0.9241(3) 0.2401(3) 0.1033(9) Uani 1 1 d .
F3 F 0.1157(6) 0.8393(3) 0.2391(3) 0.0917(8) Uani 1 1 d .
F4 F 0.8345(5) 0.2034(3) 0.50207(19) 0.0856(7) Uani 1 1 d .
F5 F 1.2137(5) 0.2551(3) 0.4462(2) 0.0844(7) Uani 1 1 d .
F6 F 1.0164(6) 0.0683(2) 0.3865(2) 0.0911(8) Uani 1 1 d .
O1 O 0.1840(5) 0.6548(2) 0.05064(19) 0.0585(5) Uani 1 1 d .
H1 H 0.161787 0.684923 -0.021362 0.088 Uiso 1 1 calc GR
O2 O 0.3672(4) 0.4147(2) 0.14555(19) 0.0520(5) Uani 1 1 d .
H2 H 0.272365 0.459895 0.090006 0.078 Uiso 1 1 calc GR
O3 O 0.9572(4) 0.2495(2) 0.19059(16) 0.0493(5) Uani 1 1 d .
H3 H 1.089096 0.301888 0.200032 0.074 Uiso 1 1 calc GR
C1 C 0.3103(7) 0.8553(3) 0.1698(3) 0.0547(7) Uani 1 1 d .
C2 C 0.4106(6) 0.7213(3) 0.1265(2) 0.0452(6) Uani 1 1 d .
H2A H 0.556452 0.737480 0.077114 0.054 Uiso 1 1 calc R
C3 C 0.5228(6) 0.6322(3) 0.2389(3) 0.0462(6) Uani 1 1 d .
H3A H 0.382393 0.623473 0.291167 0.055 Uiso 1 1 calc R
H3B H 0.682952 0.676036 0.288969 0.055 Uiso 1 1 calc R
C4 C 0.6065(5) 0.4912(3) 0.2020(3) 0.0420(5) Uani 1 1 d .
H4 H 0.732334 0.499659 0.141488 0.050 Uiso 1 1 calc R
C5 C 0.7524(6) 0.4143(3) 0.3173(2) 0.0455(6) Uani 1 1 d .
H5A H 0.638721 0.417772 0.381974 0.055 Uiso 1 1 calc R
H5B H 0.926908 0.458897 0.350258 0.055 Uiso 1 1 calc R
C6 C 0.8097(6) 0.2667(3) 0.2897(2) 0.0433(6) Uani 1 1 d .
H6 H 0.630571 0.220757 0.265843 0.052 Uiso 1 1 calc R
C7 C 0.9680(7) 0.1972(3) 0.4063(3) 0.0542(7) Uani 1 1 d .

loop_
_atom_site_aniso_label
_atom_site_aniso_U_11
_atom_site_aniso_U_22
_atom_site_aniso_U_33
_atom_site_aniso_U_23
_atom_site_aniso_U_13
_atom_site_aniso_U_12
F1 0.131(2) 0.0637(12) 0.0685(13) 0.0175(10) 0.0184(13) 0.0397(13)
F2 0.0979(16) 0.0580(12) 0.141(2) -0.0320(15) -0.0134(16) 0.0024(12)
F3 0.1130(18) 0.0814(16) 0.0955(17) 0.0053(13) 0.0579(15) 0.0291(13)
F4 0.0990(16) 0.1101(18) 0.0532(10) 0.0313(11) 0.0288(10) 0.0314(14)
F5 0.0669(11) 0.1060(18) 0.0700(12) 0.0170(13) -0.0146(9) 0.0016(11)
F6 0.135(2) 0.0592(13) 0.0755(14) 0.0124(11) 0.0084(14) 0.0338(14)
O1 0.0750(14) 0.0538(12) 0.0408(10) 0.0076(9) -0.0050(9) -0.0025(10)
O2 0.0544(10) 0.0483(11) 0.0482(10) 0.0066(9) -0.0043(8) -0.0077(9)
O3 0.0611(11) 0.0484(10) 0.0382(9) -0.0049(8) 0.0086(8) -0.0051(9)
C1 0.0611(17) 0.0473(15) 0.0547(17) 0.0011(13) 0.0080(14) 0.0066(13)
C2 0.0529(13) 0.0421(13) 0.0417(13) 0.0028(10) 0.0114(11) 0.0012(11)
C3 0.0554(15) 0.0438(13) 0.0384(13) -0.0021(11) 0.0060(11) 0.0029(11)
C4 0.0456(12) 0.0415(13) 0.0390(12) -0.0004(10) 0.0079(10) -0.0036(10)
C5 0.0527(13) 0.0452(14) 0.0368(12) -0.0027(11) 0.0030(10) 0.0019(12)
C6 0.0484(13) 0.0426(13) 0.0381(12) 0.0007(11) 0.0063(10) -0.0011(11)
C7 0.0631(17) 0.0555(17) 0.0438(13) 0.0061(13) 0.0091(12) 0.0101(14)

loop_
_atom_type_symbol
_atom_type_description
_atom_type_scat_dispersion_real
_atom_type_scat_dispersion_imag
_atom_type_scat_source
C C 0.0181 0.0091 'International Tables Vol C Tables 4.2.6.8 and 6.1.1.4'
H H 0.0000 0.0000 'International Tables Vol C Tables 4.2.6.8 and 6.1.1.4'
F F 0.0727 0.0534 'International Tables Vol C Tables 4.2.6.8 and 6.1.1.4'
O O 0.0492 0.0322 'International Tables Vol C Tables 4.2.6.8 and 6.1.1.4'

loop_
_geom_angle_atom_site_label_1
_geom_angle_atom_site_label_2
_geom_angle_atom_site_label_3
_geom_angle
C2 O1 H1 109.5
C4 O2 H2 109.5
C6 O3 H3 109.5
F1 C1 C2 111.8(3)
F2 C1 F1 108.3(3)
F2 C1 F3 105.9(3)
F2 C1 C2 112.4(3)
F3 C1 F1 105.9(3)
F3 C1 C2 112.1(3)
O1 C2 C1 108.6(2)
O1 C2 H2A 109.6
O1 C2 C3 108.9(2)
C1 C2 H2A 109.6
C1 C2 C3 110.6(2)
C3 C2 H2A 109.6
C2 C3 H3A 108.9
C2 C3 H3B 108.9
C2 C3 C4 113.4(2)
H3A C3 H3B 107.7
C4 C3 H3A 108.9
C4 C3 H3B 108.9
O2 C4 C3 110.7(2)
O2 C4 H4 109.1
O2 C4 C5 108.0(2)
C3 C4 H4 109.1
C5 C4 C3 110.6(2)
C5 C4 H4 109.1
C4 C5 H5A 108.9
C4 C5 H5B 108.9
C4 C5 C6 113.2(2)
H5A C5 H5B 107.7
C6 C5 H5A 108.9
C6 C5 H5B 108.9
O3 C6 C5 113.7(2)
O3 C6 H6 107.8
O3 C6 C7 108.6(2)
C5 C6 H6 107.8
C7 C6 C5 110.8(2)
C7 C6 H6 107.8
F4 C7 F5 106.0(3)
F4 C7 C6 112.1(2)
F5 C7 C6 111.7(3)
F6 C7 F4 107.5(3)
F6 C7 F5 106.7(3)
F6 C7 C6 112.5(3)

loop_
_geom_bond_atom_site_label_1
_geom_bond_atom_site_label_2
_geom_bond_distance
F1 C1 1.329(4)
F2 C1 1.312(4)
F3 C1 1.325(4)
F4 C7 1.321(4)
F5 C7 1.332(4)
F6 C7 1.321(4)
O1 H1 0.8200
O1 C2 1.415(4)
O2 H2 0.8200
O2 C4 1.435(3)
O3 H3 0.8200
O3 C6 1.406(3)
C1 C2 1.516(4)
C2 H2A 0.9800
C2 C3 1.517(4)
C3 H3A 0.9700
C3 H3B 0.9700
C3 C4 1.526(4)
C4 H4 0.9800
C4 C5 1.520(4)
C5 H5A 0.9700
C5 H5B 0.9700
C5 C6 1.526(4)
C6 H6 0.9800
C6 C7 1.516(4)

loop_
_geom_torsion_atom_site_label_1
_geom_torsion_atom_site_label_2
_geom_torsion_atom_site_label_3
_geom_torsion_atom_site_label_4
_geom_torsion
F1 C1 C2 O1 -57.4(3)
F1 C1 C2 C3 -176.8(3)
F2 C1 C2 O1 -179.4(3)
F2 C1 C2 C3 61.1(4)
F3 C1 C2 O1 61.5(3)
F3 C1 C2 C3 -58.0(3)
O1 C2 C3 C4 56.2(3)
O2 C4 C5 C6 51.5(3)
O3 C6 C7 F4 -176.9(3)
O3 C6 C7 F5 64.3(3)
O3 C6 C7 F6 -55.7(3)
C1 C2 C3 C4 175.5(2)
C2 C3 C4 O2 -67.9(3)
C2 C3 C4 C5 172.3(2)
C3 C4 C5 C6 172.8(2)
C4 C5 C6 O3 54.4(3)
C4 C5 C6 C7 177.1(2)
C5 C6 C7 F4 57.5(3)
C5 C6 C7 F5 -61.3(3)
C5 C6 C7 F6 178.7(3)
